data_1505497
loop_
_publ_author_name
'Pappenfus, Ted M.'
'Melby, Jacob H.'
'Hansen, Brent B.'
'Sumption, Devin M.'
'Hubers, Scott A.'
'Janzen, Daron E.'
'Ewbank, Paul C.'
'McGee, Kari A.'
'Burand, Michael W.'
'Mann, Kent R.'

_publ_section_title
;
 Reverse selectivity in m-CPBA oxidation of oligothiophenes to sulfones.
;
_journal_issue 19
_journal_name_full 'Organic letters'
_journal_page_first 3721
_journal_page_last 3724
_journal_paper_doi 10.1021/ol071369x
_journal_volume 9
_journal_year 2007
_chemical_formula_moiety 'C21.25 H25.50 Cl0.50 O2 S3'
_chemical_formula_sum 'C21.25 H25.5 Cl0.5 O2 S3'
_chemical_formula_weight 426.82
_chemical_name_common 'Me2 6T O4'
_chemical_name_systematic
; 
 ? 
;
_space_group_IT_number 2
_symmetry_cell_setting triclinic
_symmetry_space_group_name_Hall '-P 1'
_symmetry_space_group_name_H-M 'P -1'
_atom_sites_solution_hydrogens geom
_atom_sites_solution_primary direct
_atom_sites_solution_secondary difmap
_audit_creation_method SHELXL-97
_cell_angle_alpha 103.28(3)
_cell_angle_beta 103.16(3)
_cell_angle_gamma 95.53(3)
_cell_formula_units_Z 2
_cell_length_a 8.1420(16)
_cell_length_b 10.833(2)
_cell_length_c 13.146(3)
_cell_measurement_reflns_used 1931
_cell_measurement_temperature 173(2)
_cell_volume 1085.3(5)
_computing_cell_refinement 'SAINT, Bruker'
_computing_data_collection 'SMART, Bruker'
_computing_data_reduction 'SAINT, Bruker'
_computing_molecular_graphics 'SHELXTL, Bruker'
_computing_publication_material 'Bruker SHELXTL'
_computing_structure_refinement 'SHELXL-97 (Sheldrick, 1997)'
_computing_structure_solution 'SHELXS-97 (Sheldrick, 1990)'
_diffrn_ambient_temperature 173(2)
_diffrn_measured_fraction_theta_full 0.994
_diffrn_measured_fraction_theta_max 0.994
_diffrn_measurement_device_type 'Siemens Platform CCD'
_diffrn_measurement_method 'area detctor, omega scans'
_diffrn_radiation_monochromator graphite
_diffrn_radiation_source 'normal-focus sealed tube'
_diffrn_radiation_type MoK\a
_diffrn_radiation_wavelength 0.71073
_diffrn_reflns_av_R_equivalents 0.0181
_diffrn_reflns_av_sigmaI/netI 0.0214
_diffrn_reflns_limit_h_max 9
_diffrn_reflns_limit_h_min -9
_diffrn_reflns_limit_k_max 12
_diffrn_reflns_limit_k_min -12
_diffrn_reflns_limit_l_max 15
_diffrn_reflns_limit_l_min -15
_diffrn_reflns_number 9567
_diffrn_reflns_theta_full 25.06
_diffrn_reflns_theta_max 25.06
_diffrn_reflns_theta_min 1.96
_exptl_absorpt_coefficient_mu 0.417
_exptl_absorpt_correction_T_max 1
_exptl_absorpt_correction_T_min 0.960702
_exptl_absorpt_correction_type multi-scan
_exptl_absorpt_process_details 'SADABS, R. Blessing, 1995'
_exptl_crystal_colour red
_exptl_crystal_density_diffrn 1.306
_exptl_crystal_density_method 'not measured'
_exptl_crystal_description rod
_exptl_crystal_F_000 451
_exptl_crystal_size_max 0.5
_exptl_crystal_size_mid 0.15
_exptl_crystal_size_min 0.1
_refine_diff_density_max 0.545
_refine_diff_density_min -0.369
_refine_diff_density_rms 0.064
_refine_ls_extinction_method none
_refine_ls_goodness_of_fit_ref 1.068
_refine_ls_hydrogen_treatment riding
_refine_ls_matrix_type full
_refine_ls_number_parameters 328
_refine_ls_number_reflns 3825
_refine_ls_number_restraints 121
_refine_ls_restrained_S_all 1.076
_refine_ls_R_factor_all 0.0594
_refine_ls_R_factor_gt 0.0509
_refine_ls_shift/su_max 0.001
_refine_ls_shift/su_mean 0.000
_refine_ls_structure_factor_coef Fsqd
_refine_ls_weighting_details 'calc w=1/[\s^2^(Fo^2^)+(0.0707P)^2^+0.9817P] where P=(Fo^2^+2Fc^2^)/3'
_refine_ls_weighting_scheme calc
_refine_ls_wR_factor_gt 0.1403
_refine_ls_wR_factor_ref 0.1460
_reflns_number_gt 3276
_reflns_number_total 3825
_reflns_threshold_expression >2sigma(I)
_cod_data_source_file ol071369x-file001.cif
_cod_data_source_block hexamer
_cod_original_cell_volume 1085.2(4)
_cod_original_sg_symbol_H-M P-1
_cod_original_formula_sum 'C21.25 H25.50 Cl0.50 O2 S3'
_cod_database_code 1505497

loop_
_symmetry_equiv_pos_as_xyz
'x, y, z'
'-x, -y, -z'

loop_
_atom_site_label
_atom_site_type_symbol
_atom_site_fract_x
_atom_site_fract_y
_atom_site_fract_z
_atom_site_U_iso_or_equiv
_atom_site_adp_type
_atom_site_occupancy
_atom_site_symmetry_multiplicity
_atom_site_calc_flag
_atom_site_refinement_flags
_atom_site_disorder_assembly
_atom_site_disorder_group
S1 S 0.63661(9) -0.63674(7) 0.22688(5) 0.0414(2) Uani 1 1 d . . .
S2 S 1.16441(11) -0.54558(9) 0.41763(7) 0.0581(3) Uani 1 1 d . . .
S3 S 0.27337(11) -0.42799(8) 0.06149(7) 0.0560(3) Uani 1 1 d . . .
O1 O 0.5785(3) -0.6677(2) 0.31385(18) 0.0621(6) Uani 1 1 d . . .
O2 O 0.6182(3) -0.7408(2) 0.13174(17) 0.0581(6) Uani 1 1 d . . .
C1 C 1.4014(5) -0.6878(5) 0.5049(3) 0.0750(11) Uani 1 1 d . . .
H1A H 1.4213 -0.7766 0.4996 0.113 Uiso 1 1 calc R . .
H1B H 1.3964 -0.6474 0.5787 0.113 Uiso 1 1 calc R . .
H1C H 1.4949 -0.6398 0.4874 0.113 Uiso 1 1 calc R . .
C2 C 1.2353(4) -0.6871(4) 0.4266(3) 0.0564(8) Uani 1 1 d . . .
C3 C 1.1223(5) -0.7875(4) 0.3577(3) 0.0645(9) Uani 1 1 d . . .
H3A H 1.1399 -0.8743 0.3496 0.077 Uiso 1 1 calc R . .
C4 C 0.9756(4) -0.7509(3) 0.2989(3) 0.0502(7) Uani 1 1 d . . .
H4A H 0.8830 -0.8110 0.2494 0.060 Uiso 1 1 calc R . .
C5 C 0.9792(4) -0.6220(3) 0.3198(2) 0.0462(7) Uani 1 1 d . . .
C10 C 0.3677(4) -0.5248(3) 0.1390(2) 0.0451(7) Uani 1 1 d . . .
C11 C 0.2460(4) -0.6224(3) 0.1402(2) 0.0471(7) Uani 1 1 d . . .
H11A H 0.2714 -0.6860 0.1780 0.056 Uiso 1 1 calc R . .
C12 C 0.0813(4) -0.6183(3) 0.0801(2) 0.0479(7) Uani 1 1 d . . .
H12A H -0.0155 -0.6790 0.0730 0.057 Uiso 1 1 calc R A .
C13 C 0.0738(4) -0.5180(3) 0.0326(2) 0.0471(7) Uani 1 1 d . . .
C17 C 1.271(2) -0.0637(18) 0.5582(9) 0.078(3) Uani 0.50 1 d PD A 1
H17A H 1.3680 0.0028 0.5676 0.117 Uiso 0.50 1 calc PR A 1
H17B H 1.3053 -0.1199 0.6053 0.117 Uiso 0.50 1 calc PR A 1
H17C H 1.1759 -0.0231 0.5772 0.117 Uiso 0.50 1 calc PR A 1
C16 C 1.216(2) -0.1421(16) 0.4415(8) 0.059(3) Uani 0.50 1 d PD A 1
H16A H 1.3132 -0.1813 0.4220 0.071 Uiso 0.50 1 calc PR A 1
H16B H 1.1830 -0.0848 0.3940 0.071 Uiso 0.50 1 calc PR A 1
C15 C 1.0653(12) -0.2480(9) 0.4223(6) 0.0473(16) Uani 0.50 1 d PD A 1
H15A H 0.9646 -0.2089 0.4357 0.057 Uiso 0.50 1 calc PR A 1
H15B H 1.0945 -0.3017 0.4734 0.057 Uiso 0.50 1 calc PR A 1
C14 C 1.0217(13) -0.3322(11) 0.3060(5) 0.0394(16) Uani 0.50 1 d PD A 1
H14A H 1.0130 -0.2758 0.2560 0.047 Uiso 0.50 1 calc PR A 1
H14B H 1.1167 -0.3807 0.2970 0.047 Uiso 0.50 1 calc PR A 1
C6 C 0.855(2) -0.5464(12) 0.2851(13) 0.038(3) Uani 0.50 1 d PDU A 1
C7 C 0.8579(12) -0.4260(9) 0.2741(6) 0.0357(18) Uani 0.50 1 d PDU A 1
C8 C 0.6875(11) -0.3963(7) 0.2302(5) 0.0352(16) Uani 0.50 1 d PDU A 1
C9 C 0.5572(17) -0.4959(12) 0.2024(10) 0.033(2) Uani 0.50 1 d PDU A 1
C18 C 0.6397(8) -0.2919(6) 0.1515(5) 0.0436(10) Uani 0.50 1 d PD A 1
H18A H 0.7442 -0.2477 0.1407 0.052 Uiso 0.50 1 calc PR A 1
H18B H 0.5612 -0.3363 0.0802 0.052 Uiso 0.50 1 calc PR A 1
C19 C 0.5536(9) -0.1986(6) 0.2198(5) 0.0512(10) Uani 0.50 1 d PD A 1
H19A H 0.6316 -0.1628 0.2929 0.061 Uiso 0.50 1 calc PR A 1
H19B H 0.4490 -0.2458 0.2278 0.061 Uiso 0.50 1 calc PR A 1
C20 C 0.5050(11) -0.0853(7) 0.1686(6) 0.0744(15) Uani 0.50 1 d PD A 1
H20A H 0.6089 -0.0217 0.1831 0.089 Uiso 0.50 1 calc PR A 1
H20B H 0.4616 -0.1192 0.0892 0.089 Uiso 0.50 1 calc PR A 1
C21 C 0.3671(16) -0.0168(9) 0.2141(10) 0.098(4) Uani 0.50 1 d PD A 1
H21A H 0.3430 0.0540 0.1809 0.147 Uiso 0.50 1 calc PR A 1
H21B H 0.4094 0.0171 0.2927 0.147 Uiso 0.50 1 calc PR A 1
H21C H 0.2622 -0.0785 0.1972 0.147 Uiso 0.50 1 calc PR A 1
C17' C 1.245(2) -0.0637(18) 0.5126(9) 0.078(3) Uani 0.50 1 d PD A 5
H17D H 1.3525 -0.0070 0.5238 0.117 Uiso 0.50 1 calc PR A 5
H17E H 1.2581 -0.1135 0.5666 0.117 Uiso 0.50 1 calc PR A 5
H17F H 1.1541 -0.0118 0.5200 0.117 Uiso 0.50 1 calc PR A 5
C16' C 1.1986(19) -0.1549(16) 0.3994(9) 0.059(3) Uani 0.50 1 d PD A 5
H16C H 1.1915 -0.1038 0.3455 0.071 Uiso 0.50 1 calc PR A 5
H16D H 1.2908 -0.2072 0.3927 0.071 Uiso 0.50 1 calc PR A 5
C15' C 1.0305(11) -0.2441(9) 0.3737(6) 0.0473(16) Uani 0.50 1 d PD A 5
H15C H 0.9363 -0.1927 0.3729 0.057 Uiso 0.50 1 calc PR A 5
H15D H 1.0331 -0.2896 0.4312 0.057 Uiso 0.50 1 calc PR A 5
C14' C 0.9957(13) -0.3433(11) 0.2638(5) 0.0394(16) Uani 0.50 1 d PD A 5
H14C H 0.9788 -0.2978 0.2059 0.047 Uiso 0.50 1 calc PR A 5
H14D H 1.0975 -0.3859 0.2614 0.047 Uiso 0.50 1 calc PR A 5
C6' C 0.843(2) -0.5607(12) 0.2622(13) 0.035(2) Uani 0.50 1 d PDU A 5
C7' C 0.8410(12) -0.4456(9) 0.2407(7) 0.0393(19) Uani 0.50 1 d PDU A 5
C8' C 0.6681(11) -0.4183(7) 0.1894(6) 0.0374(17) Uani 0.50 1 d PDU A 5
C9' C 0.5412(19) -0.5139(12) 0.1756(10) 0.035(2) Uani 0.50 1 d PDU A 5
C18' C 0.6683(8) -0.2658(5) 0.2250(5) 0.0436(10) Uani 0.50 1 d PD A 5
H18C H 0.5570 -0.2450 0.2363 0.052 Uiso 0.50 1 calc PR A 5
H18D H 0.7606 -0.2226 0.2907 0.052 Uiso 0.50 1 calc PR A 5
C19' C 0.7022(9) -0.2329(6) 0.1231(5) 0.0512(10) Uani 0.50 1 d PD A 5
H19C H 0.8032 -0.2697 0.1074 0.061 Uiso 0.50 1 calc PR A 5
H19D H 0.6028 -0.2725 0.0607 0.061 Uiso 0.50 1 calc PR A 5
C20' C 0.7334(12) -0.0878(6) 0.1367(6) 0.0744(15) Uani 0.50 1 d PD A 5
H20C H 0.8198 -0.0470 0.2059 0.089 Uiso 0.50 1 calc PR A 5
H20D H 0.6261 -0.0535 0.1410 0.089 Uiso 0.50 1 calc PR A 5
C21' C 0.7974(19) -0.0495(10) 0.0408(9) 0.105(5) Uani 0.50 1 d PDU A 5
H21D H 0.8174 0.0442 0.0547 0.157 Uiso 0.50 1 calc PR A 5
H21E H 0.7102 -0.0864 -0.0276 0.157 Uiso 0.50 1 calc PR A 5
H21F H 0.9039 -0.0829 0.0361 0.157 Uiso 0.50 1 calc PR A 5
C22 C 0.7050(18) -0.0016(12) -0.0364(8) 0.066(4) Uani 0.25 1 d PD B 6
H22A H 0.6226 -0.0825 -0.0647 0.079 Uiso 0.25 1 calc PR B 6
H22B H 0.6529 0.0627 0.0074 0.079 Uiso 0.25 1 calc PR B 6
Cl1 Cl 0.8948(9) -0.0287(7) 0.0463(7) 0.107(2) Uani 0.25 1 d PDU . 6
Cl2 Cl 0.7464(8) 0.0539(6) -0.1451(4) 0.0939(15) Uani 0.25 1 d PD B 6

loop_
_atom_site_aniso_label
_atom_site_aniso_U_11
_atom_site_aniso_U_22
_atom_site_aniso_U_33
_atom_site_aniso_U_23
_atom_site_aniso_U_13
_atom_site_aniso_U_12
S1 0.0471(4) 0.0399(4) 0.0343(4) 0.0090(3) 0.0089(3) -0.0014(3)
S2 0.0511(5) 0.0636(5) 0.0492(5) -0.0002(4) 0.0134(4) -0.0062(4)
S3 0.0623(5) 0.0546(5) 0.0700(6) 0.0311(4) 0.0352(4) 0.0195(4)
O1 0.0507(13) 0.0860(17) 0.0520(13) 0.0319(12) 0.0109(10) -0.0068(11)
O2 0.0710(15) 0.0418(12) 0.0474(12) -0.0013(9) -0.0007(11) 0.0115(10)
C1 0.056(2) 0.115(3) 0.054(2) 0.028(2) 0.0119(17) 0.009(2)
C2 0.0498(18) 0.077(2) 0.0450(17) 0.0176(16) 0.0178(14) 0.0072(16)
C3 0.064(2) 0.064(2) 0.066(2) 0.0204(18) 0.0131(18) 0.0147(17)
C4 0.0516(17) 0.0417(16) 0.0501(17) 0.0101(13) 0.0036(14) -0.0004(13)
C5 0.0444(16) 0.0539(18) 0.0371(15) 0.0046(13) 0.0143(12) 0.0003(13)
C10 0.0528(17) 0.0427(16) 0.0491(17) 0.0140(13) 0.0272(14) 0.0139(13)
C11 0.0549(18) 0.0464(16) 0.0469(16) 0.0163(13) 0.0213(14) 0.0114(13)
C12 0.0525(18) 0.0509(17) 0.0451(17) 0.0146(14) 0.0189(14) 0.0106(14)
C13 0.0587(18) 0.0513(17) 0.0410(15) 0.0132(13) 0.0261(14) 0.0198(14)
C17 0.061(6) 0.065(3) 0.079(10) -0.011(7) -0.001(7) -0.006(3)
C16 0.050(3) 0.049(4) 0.060(8) -0.005(6) 0.005(6) -0.005(2)
C15 0.044(4) 0.043(2) 0.045(5) -0.006(4) 0.012(4) 0.000(2)
C14 0.043(3) 0.038(2) 0.029(5) -0.003(4) 0.011(4) -0.002(2)
C6 0.047(4) 0.037(4) 0.019(6) -0.011(4) 0.013(4) -0.011(3)
C7 0.047(3) 0.029(3) 0.022(4) -0.018(3) 0.019(3) 0.001(3)
C8 0.050(3) 0.023(3) 0.024(4) -0.016(3) 0.019(3) -0.002(2)
C9 0.046(4) 0.030(4) 0.020(5) -0.006(3) 0.017(3) 0.006(3)
C18 0.049(2) 0.041(2) 0.039(2) 0.006(2) 0.013(2) 0.0049(19)
C19 0.062(3) 0.045(2) 0.043(2) 0.0083(19) 0.012(2) 0.006(2)
C20 0.108(5) 0.045(3) 0.070(3) 0.009(2) 0.027(3) 0.012(3)
C21 0.154(11) 0.076(6) 0.112(8) 0.042(6) 0.092(8) 0.064(7)
C17' 0.061(6) 0.065(3) 0.079(10) -0.011(7) -0.001(7) -0.006(3)
C16' 0.050(3) 0.049(4) 0.060(8) -0.005(6) 0.005(6) -0.005(2)
C15' 0.044(4) 0.043(2) 0.045(5) -0.006(4) 0.012(4) 0.000(2)
C14' 0.043(3) 0.038(2) 0.029(5) -0.003(4) 0.011(4) -0.002(2)
C6' 0.046(4) 0.031(4) 0.018(6) -0.012(3) 0.012(4) -0.001(3)
C7' 0.049(3) 0.033(3) 0.025(4) -0.021(3) 0.021(3) -0.007(3)
C8' 0.047(3) 0.030(3) 0.029(4) -0.015(3) 0.020(3) 0.004(3)
C9' 0.052(4) 0.028(4) 0.021(5) -0.008(4) 0.017(4) 0.001(3)
C18' 0.049(2) 0.041(2) 0.039(2) 0.006(2) 0.013(2) 0.0049(19)
C19' 0.062(3) 0.045(2) 0.043(2) 0.0083(19) 0.012(2) 0.006(2)
C20' 0.108(5) 0.045(3) 0.070(3) 0.009(2) 0.027(3) 0.012(3)
C21' 0.196(13) 0.038(4) 0.058(5) 0.022(4) -0.010(8) -0.002(8)
C22 0.085(10) 0.033(6) 0.076(10) -0.006(6) 0.038(8) 0.000(6)
Cl1 0.121(5) 0.069(4) 0.121(5) -0.002(3) 0.040(4) 0.009(3)
Cl2 0.106(4) 0.114(4) 0.070(3) 0.019(3) 0.042(3) 0.021(3)

loop_
_atom_type_symbol
_atom_type_description
_atom_type_scat_dispersion_real
_atom_type_scat_dispersion_imag
_atom_type_scat_source
C C 0.0033 0.0016 'International Tables Vol C Tables 4.2.6.8 and 6.1.1.4'
H H 0.0000 0.0000 'International Tables Vol C Tables 4.2.6.8 and 6.1.1.4'
O O 0.0106 0.0060 'International Tables Vol C Tables 4.2.6.8 and 6.1.1.4'
S S 0.1246 0.1234 'International Tables Vol C Tables 4.2.6.8 and 6.1.1.4'
Cl Cl 0.1484 0.1585 'International Tables Vol C Tables 4.2.6.8 and 6.1.1.4'

loop_
_geom_angle_atom_site_label_1
_geom_angle_atom_site_label_2
_geom_angle_atom_site_label_3
_geom_angle
_geom_angle_site_symmetry_1
_geom_angle_site_symmetry_3
O1 S1 O2 116.86(15) . .
O1 S1 C6' 114.7(6) . .
O2 S1 C6' 106.9(6) . .
O1 S1 C9 108.8(5) . .
O2 S1 C9 115.5(4) . .
C6' S1 C9 91.6(6) . .
O1 S1 C9' 115.2(5) . .
O2 S1 C9' 104.4(4) . .
C6' S1 C9' 96.6(5) . .
C9 S1 C9' 11.2(6) . .
O1 S1 C6 107.1(5) . .
O2 S1 C6 114.5(6) . .
C6' S1 C6 8.4(11) . .
C9 S1 C6 91.0(5) . .
C9' S1 C6 97.4(6) . .
C2 S2 C5 92.94(16) . .
C13 S3 C10 92.37(14) . .
C2 C1 H1A 109.5 . .
C2 C1 H1B 109.5 . .
H1A C1 H1B 109.5 . .
C2 C1 H1C 109.5 . .
H1A C1 H1C 109.5 . .
H1B C1 H1C 109.5 . .
C3 C2 C1 128.9(4) . .
C3 C2 S2 110.5(3) . .
C1 C2 S2 120.6(3) . .
C2 C3 C4 113.4(3) . .
C2 C3 H3A 123.3 . .
C4 C3 H3A 123.3 . .
C5 C4 C3 113.7(3) . .
C5 C4 H4A 123.2 . .
C3 C4 H4A 123.2 . .
C4 C5 C6 131.8(6) . .
C4 C5 C6' 123.1(6) . .
C6 C5 C6' 11.2(12) . .
C4 C5 S2 109.4(2) . .
C6 C5 S2 118.4(6) . .
C6' C5 S2 127.4(6) . .
C9' C10 C11 127.1(6) . .
C9' C10 C9 12.0(10) . .
C11 C10 C9 126.8(6) . .
C9' C10 S3 122.1(6) . .
C11 C10 S3 110.0(2) . .
C9 C10 S3 123.1(5) . .
C10 C11 C12 113.4(3) . .
C10 C11 H11A 123.3 . .
C12 C11 H11A 123.3 . .
C13 C12 C11 113.5(3) . .
C13 C12 H12A 123.3 . .
C11 C12 H12A 123.3 . .
C12 C13 C13 128.8(4) . 2_545
C12 C13 S3 110.8(2) . .
C13 C13 S3 120.4(3) 2_545 .
C16 C17 H17A 109.5 . .
C16 C17 H17B 109.5 . .
H17A C17 H17B 109.5 . .
C16 C17 H17C 109.5 . .
H17A C17 H17C 109.5 . .
H17B C17 H17C 109.5 . .
C17 C16 C15 111.7(11) . .
C17 C16 H16A 109.3 . .
C15 C16 H16A 109.3 . .
C17 C16 H16B 109.3 . .
C15 C16 H16B 109.3 . .
H16A C16 H16B 107.9 . .
C16 C15 C14 110.4(7) . .
C16 C15 H15A 109.6 . .
C14 C15 H15A 109.6 . .
C16 C15 H15B 109.6 . .
C14 C15 H15B 109.6 . .
H15A C15 H15B 108.1 . .
C7 C14 C15 114.2(7) . .
C7 C14 H14A 108.7 . .
C15 C14 H14A 108.7 . .
C7 C14 H14B 108.7 . .
C15 C14 H14B 108.7 . .
H14A C14 H14B 107.6 . .
C7 C6 C5 135.9(12) . .
C7 C6 S1 109.7(9) . .
C5 C6 S1 114.0(8) . .
C6 C7 C8 113.4(8) . .
C6 C7 C14 122.0(9) . .
C8 C7 C14 124.6(8) . .
C9 C8 C7 115.3(8) . .
C9 C8 C18 110.0(7) . .
C7 C8 C18 126.8(6) . .
C8 C9 C10 136.7(11) . .
C8 C9 S1 110.3(8) . .
C10 C9 S1 112.0(6) . .
C19 C18 C8 101.5(5) . .
C19 C18 H18A 111.5 . .
C8 C18 H18A 111.5 . .
C19 C18 H18B 111.5 . .
C8 C18 H18B 111.5 . .
H18A C18 H18B 109.3 . .
C18 C19 C20 112.4(5) . .
C18 C19 H19A 109.1 . .
C20 C19 H19A 109.1 . .
C18 C19 H19B 109.1 . .
C20 C19 H19B 109.1 . .
H19A C19 H19B 107.9 . .
C21 C20 C19 112.6(6) . .
C21 C20 H20A 109.1 . .
C19 C20 H20A 109.1 . .
C21 C20 H20B 109.1 . .
C19 C20 H20B 109.1 . .
H20A C20 H20B 107.8 . .
C20 C21 H21A 109.5 . .
C20 C21 H21B 109.5 . .
H21A C21 H21B 109.5 . .
C20 C21 H21C 109.5 . .
H21A C21 H21C 109.5 . .
H21B C21 H21C 109.5 . .
C16' C17' H17D 109.5 . .
C16' C17' H17E 109.5 . .
H17D C17' H17E 109.5 . .
C16' C17' H17F 109.5 . .
H17D C17' H17F 109.5 . .
H17E C17' H17F 109.5 . .
C15' C16' C17' 113.1(11) . .
C15' C16' H16C 109.0 . .
C17' C16' H16C 109.0 . .
C15' C16' H16D 109.0 . .
C17' C16' H16D 109.0 . .
H16C C16' H16D 107.8 . .
C16' C15' C14' 111.9(8) . .
C16' C15' H15C 109.2 . .
C14' C15' H15C 109.2 . .
C16' C15' H15D 109.2 . .
C14' C15' H15D 109.2 . .
H15C C15' H15D 107.9 . .
C7' C14' C15' 114.0(7) . .
C7' C14' H14C 108.8 . .
C15' C14' H14C 108.8 . .
C7' C14' H14D 108.8 . .
C15' C14' H14D 108.8 . .
H14C C14' H14D 107.6 . .
C7' C6' C5 133.4(12) . .
C7' C6' S1 107.9(9) . .
C5 C6' S1 118.3(9) . .
C6' C7' C8' 115.5(8) . .
C6' C7' C14' 125.9(9) . .
C8' C7' C14' 118.6(8) . .
C9' C8' C7' 113.2(8) . .
C9' C8' C18' 128.5(8) . .
C7' C8' C18' 108.5(6) . .
C8' C9' C10 131.9(12) . .
C8' C9' S1 106.8(9) . .
C10 C9' S1 121.1(8) . .
C19' C18' C8' 98.3(5) . .
C19' C18' H18C 112.1 . .
C8' C18' H18C 112.1 . .
C19' C18' H18D 112.1 . .
C8' C18' H18D 112.1 . .
H18C C18' H18D 109.7 . .
C20' C19' C18' 111.8(5) . .
C20' C19' H19C 109.3 . .
C18' C19' H19C 109.3 . .
C20' C19' H19D 109.3 . .
C18' C19' H19D 109.3 . .
H19C C19' H19D 107.9 . .
C19' C20' C21' 113.2(7) . .
C19' C20' H20C 108.9 . .
C21' C20' H20C 108.9 . .
C19' C20' H20D 108.9 . .
C21' C20' H20D 108.9 . .
H20C C20' H20D 107.8 . .
C20' C21' H21D 109.5 . .
C20' C21' H21E 109.5 . .
H21D C21' H21E 109.5 . .
C20' C21' H21F 109.5 . .
H21D C21' H21F 109.5 . .
H21E C21' H21F 109.5 . .
Cl2 C22 Cl1 111.0(9) . .
Cl2 C22 H22A 109.4 . .
Cl1 C22 H22A 109.4 . .
Cl2 C22 H22B 109.4 . .
Cl1 C22 H22B 109.4 . .
H22A C22 H22B 108.0 . .
C22 Cl1 Cl1 101.7(7) . 2_755

loop_
_geom_bond_atom_site_label_1
_geom_bond_atom_site_label_2
_geom_bond_distance
_geom_bond_site_symmetry_2
S1 O1 1.427(2) .
S1 O2 1.447(2) .
S1 C6' 1.707(18) .
S1 C9 1.781(16) .
S1 C9' 1.789(17) .
S1 C6 1.847(17) .
S2 C2 1.709(4) .
S2 C5 1.732(3) .
S3 C13 1.726(3) .
S3 C10 1.737(3) .
C1 C2 1.503(5) .
C1 H1A 0.9800 .
C1 H1B 0.9800 .
C1 H1C 0.9800 .
C2 C3 1.351(5) .
C3 C4 1.412(5) .
C3 H3A 0.9500 .
C4 C5 1.356(4) .
C4 H4A 0.9500 .
C5 C6 1.421(16) .
C5 C6' 1.497(14) .
C10 C9' 1.369(15) .
C10 C11 1.383(4) .
C10 C9 1.541(13) .
C11 C12 1.404(4) .
C11 H11A 0.9500 .
C12 C13 1.371(4) .
C12 H12A 0.9500 .
C13 C13 1.451(6) 2_545
C17 C16 1.513(11) .
C17 H17A 0.9800 .
C17 H17B 0.9800 .
C17 H17C 0.9800 .
C16 C15 1.530(11) .
C16 H16A 0.9900 .
C16 H16B 0.9900 .
C15 C14 1.531(8) .
C15 H15A 0.9900 .
C15 H15B 0.9900 .
C14 C7 1.509(9) .
C14 H14A 0.9900 .
C14 H14B 0.9900 .
C6 C7 1.343(10) .
C7 C8 1.472(9) .
C8 C9 1.357(10) .
C8 C18 1.716(9) .
C18 C19 1.525(8) .
C18 H18A 0.9900 .
C18 H18B 0.9900 .
C19 C20 1.571(9) .
C19 H19A 0.9900 .
C19 H19B 0.9900 .
C20 C21 1.559(11) .
C20 H20A 0.9900 .
C20 H20B 0.9900 .
C21 H21A 0.9800 .
C21 H21B 0.9800 .
C21 H21C 0.9800 .
C17' C16' 1.527(11) .
C17' H17D 0.9800 .
C17' H17E 0.9800 .
C17' H17F 0.9800 .
C16' C15' 1.518(11) .
C16' H16C 0.9900 .
C16' H16D 0.9900 .
C15' C14' 1.537(9) .
C15' H15C 0.9900 .
C15' H15D 0.9900 .
C14' C7' 1.519(9) .
C14' H14C 0.9900 .
C14' H14D 0.9900 .
C6' C7' 1.342(10) .
C7' C8' 1.504(10) .
C8' C9' 1.340(10) .
C8' C18' 1.610(8) .
C18' C19' 1.538(8) .
C18' H18C 0.9900 .
C18' H18D 0.9900 .
C19' C20' 1.530(8) .
C19' H19C 0.9900 .
C19' H19D 0.9900 .
C20' C21' 1.591(12) .
C20' H20C 0.9900 .
C20' H20D 0.9900 .
C21' H21D 0.9800 .
C21' H21E 0.9800 .
C21' H21F 0.9800 .
C22 Cl2 1.758(11) .
C22 Cl1 1.768(11) .
C22 H22A 0.9900 .
C22 H22B 0.9900 .
Cl1 Cl1 2.427(16) 2_755

loop_
_geom_torsion_atom_site_label_1
_geom_torsion_atom_site_label_2
_geom_torsion_atom_site_label_3
_geom_torsion_atom_site_label_4
_geom_torsion
_geom_torsion_site_symmetry_4
C5 S2 C2 C3 0.1(3) .
C5 S2 C2 C1 -178.9(3) .
C1 C2 C3 C4 177.6(3) .
S2 C2 C3 C4 -1.4(4) .
C2 C3 C4 C5 2.4(5) .
C3 C4 C5 C6 -174.7(11) .
C3 C4 C5 C6' 176.2(9) .
C3 C4 C5 S2 -2.2(4) .
C2 S2 C5 C4 1.2(2) .
C2 S2 C5 C6 174.8(9) .
C2 S2 C5 C6' -177.2(10) .
C13 S3 C10 C9' 170.2(7) .
C13 S3 C10 C11 0.4(2) .
C13 S3 C10 C9 -175.5(6) .
C9' C10 C11 C12 -169.4(7) .
C9 C10 C11 C12 175.6(7) .
S3 C10 C11 C12 -0.1(3) .
C10 C11 C12 C13 -0.2(4) .
C11 C12 C13 C13 -178.3(4) 2_545
C11 C12 C13 S3 0.5(3) .
C10 S3 C13 C12 -0.5(2) .
C10 S3 C13 C13 178.5(3) 2_545
C17 C16 C15 C14 -175.5(13) .
C16 C15 C14 C7 -170.8(12) .
C4 C5 C6 C7 -156.6(12) .
C6' C5 C6 C7 -114(8) .
S2 C5 C6 C7 31(2) .
C4 C5 C6 S1 15.5(17) .
C6' C5 C6 S1 58(6) .
S2 C5 C6 S1 -156.4(6) .
O1 S1 C6 C7 -115.4(9) .
O2 S1 C6 C7 113.4(9) .
C6' S1 C6 C7 89(5) .
C9 S1 C6 C7 -5.4(11) .
C9' S1 C6 C7 3.9(11) .
O1 S1 C6 C5 70.4(11) .
O2 S1 C6 C5 -60.8(12) .
C6' S1 C6 C5 -85(6) .
C9 S1 C6 C5 -179.6(11) .
C9' S1 C6 C5 -170.3(11) .
C5 C6 C7 C8 178.3(15) .
S1 C6 C7 C8 5.9(12) .
C5 C6 C7 C14 -3(2) .
S1 C6 C7 C14 -175.0(8) .
C15 C14 C7 C6 -92.1(12) .
C15 C14 C7 C8 86.9(10) .
C6 C7 C8 C9 -3.5(11) .
C14 C7 C8 C9 177.4(8) .
C6 C7 C8 C18 -149.2(9) .
C14 C7 C8 C18 31.7(10) .
C7 C8 C9 C10 -168.0(11) .
C18 C8 C9 C10 -16.8(15) .
C7 C8 C9 S1 -0.8(10) .
C18 C8 C9 S1 150.4(6) .
C9' C10 C9 C8 100(5) .
C11 C10 C9 C8 -164.3(10) .
S3 C10 C9 C8 10.9(16) .
C9' C10 C9 S1 -67(5) .
C11 C10 C9 S1 28.6(10) .
S3 C10 C9 S1 -156.2(4) .
O1 S1 C9 C8 111.8(7) .
O2 S1 C9 C8 -114.5(7) .
C6' S1 C9 C8 -5.0(9) .
C9' S1 C9 C8 -122(5) .
C6 S1 C9 C8 3.4(10) .
O1 S1 C9 C10 -77.6(7) .
O2 S1 C9 C10 56.1(9) .
C6' S1 C9 C10 165.6(10) .
C9' S1 C9 C10 49(4) .
C6 S1 C9 C10 174.0(8) .
C9 C8 C18 C19 91.1(8) .
C7 C8 C18 C19 -121.8(6) .
C8 C18 C19 C20 176.6(6) .
C18 C19 C20 C21 160.9(8) .
C17' C16' C15' C14' -174.5(12) .
C16' C15' C14' C7' 172.5(11) .
C4 C5 C6' C7' -153.9(12) .
C6 C5 C6' C7' 63(6) .
S2 C5 C6' C7' 24(2) .
C4 C5 C6' S1 35.5(15) .
C6 C5 C6' S1 -107(8) .
S2 C5 C6' S1 -146.4(6) .
O1 S1 C6' C7' -119.3(8) .
O2 S1 C6' C7' 109.5(9) .
C9 S1 C6' C7' -7.8(10) .
C9' S1 C6' C7' 2.3(11) .
C6 S1 C6' C7' -94(6) .
O1 S1 C6' C5 53.6(12) .
O2 S1 C6' C5 -77.6(11) .
C9 S1 C6' C5 165.1(12) .
C9' S1 C6' C5 175.2(10) .
C6 S1 C6' C5 79(5) .
C5 C6' C7' C8' -173.8(14) .
S1 C6' C7' C8' -2.5(12) .
C5 C6' C7' C14' 6(2) .
S1 C6' C7' C14' 177.3(8) .
C15' C14' C7' C6' -93.1(12) .
C15' C14' C7' C8' 86.6(9) .
C6' C7' C8' C9' 1.5(11) .
C14' C7' C8' C9' -178.3(8) .
C6' C7' C8' C18' 150.6(9) .
C14' C7' C8' C18' -29.2(9) .
C7' C8' C9' C10 175.4(10) .
C18' C8' C9' C10 33.8(17) .
C7' C8' C9' S1 0.3(10) .
C18' C8' C9' S1 -141.2(7) .
C11 C10 C9' C8' -171.5(9) .
C9 C10 C9' C8' -78(5) .
S3 C10 C9' C8' 20.5(15) .
C11 C10 C9' S1 3.0(13) .
C9 C10 C9' S1 96(5) .
S3 C10 C9' S1 -165.1(5) .
O1 S1 C9' C8' 119.7(7) .
O2 S1 C9' C8' -110.8(7) .
C6' S1 C9' C8' -1.5(10) .
C9 S1 C9' C8' 63(4) .
C6 S1 C9' C8' 6.9(9) .
O1 S1 C9' C10 -56.0(10) .
O2 S1 C9' C10 73.5(10) .
C6' S1 C9' C10 -177.2(10) .
C9 S1 C9' C10 -113(5) .
C6 S1 C9' C10 -168.8(11) .
C9' C8' C18' C19' -118.8(9) .
C7' C8' C18' C19' 98.3(6) .
C8' C18' C19' C20' -172.6(6) .
C18' C19' C20' C21' 171.0(8) .
Cl2 C22 Cl1 Cl1 -0.4(9) 2_755
